data_7200639
loop_
_publ_author_name
'Billing, David G.'
'Lemmerer, Andreas'

_publ_section_title
;
 Inorganic--organic hybrid materials incorporating primary cyclic
 ammonium cations: The lead bromide and chloride series
;
_journal_issue 8
_journal_name_full CrystEngComm
_journal_page_first 1549
_journal_paper_doi 10.1039/b819455f
_journal_volume 11
_journal_year 2009
_chemical_formula_moiety 'Cl8 Pb2, 4(C6 H14 N)'
_chemical_formula_sum 'C24 H56 Cl8 N4 Pb2'
_chemical_formula_weight 1098.71
_chemical_name_common bis(cyclohexylammonium)tetrachloroplumbate(ii)
_chemical_name_systematic
;
bis(cyclohexylammonium)tetrachloroplumbate(II)
;
_space_group_IT_number 11
_symmetry_cell_setting monoclinic
_symmetry_space_group_name_Hall '-P 2yb'
_symmetry_space_group_name_H-M 'P 1 21/m 1'
_atom_sites_solution_hydrogens geom
_atom_sites_solution_primary direct
_atom_sites_solution_secondary difmap
_audit_conform_dict_location ftp://ftp.iucr.org/pub/cif_core.dic
_audit_conform_dict_name cif_core.dic
_audit_conform_dict_version 2.3
_audit_creation_date 2005-09-05T06:17:50-00:00
_audit_creation_method 'WinGX routine CIF_UPDATE'
_cell_angle_alpha 90
_cell_angle_beta 90.031(6)
_cell_angle_gamma 90
_cell_formula_units_Z 4
_cell_length_a 11.4446(11)
_cell_length_b 28.306(3)
_cell_length_c 11.5206(10)
_cell_measurement_reflns_used 975
_cell_measurement_temperature 173(2)
_cell_measurement_theta_max 28.2275
_cell_measurement_theta_min 2.8785
_cell_volume 3732.1(6)
_computing_cell_refinement 'Bruker SAINT+ (Bruker, 1999)'
_computing_data_collection 'Bruker SMART-NT (Bruker, 1998)'
_computing_data_reduction 'Bruker SAINT+ (Bruker, 1999)'
_computing_molecular_graphics
;
Ortep-3 for Windows (Farrugia, 1997) and DIAMOND (Brandenburg, 1999)
;
_computing_publication_material
;
WinGX publication routines (Farrugia, 1999) and PLATON (Spek, 2002)
;
_computing_structure_refinement 'SHELXL-97 (Sheldrick, 1997)'
_computing_structure_solution 'SHELXS-97 (Sheldrick, 1997)'
_diffrn_ambient_temperature 173(2)
_diffrn_measured_fraction_theta_full 0.985
_diffrn_measured_fraction_theta_max 0.985
_diffrn_measurement_device_type 'CCD area detector'
_diffrn_measurement_method 'phi and omega scans'
_diffrn_radiation_monochromator graphite
_diffrn_radiation_type MoK\a
_diffrn_radiation_wavelength 0.71073
_diffrn_reflns_av_R_equivalents 0.0594
_diffrn_reflns_av_unetI/netI 0.0432
_diffrn_reflns_limit_h_max 13
_diffrn_reflns_limit_h_min -13
_diffrn_reflns_limit_k_max 34
_diffrn_reflns_limit_k_min -33
_diffrn_reflns_limit_l_max 13
_diffrn_reflns_limit_l_min -13
_diffrn_reflns_number 23552
_diffrn_reflns_theta_full 25.5
_diffrn_reflns_theta_max 25.5
_diffrn_reflns_theta_min 0.72
_exptl_absorpt_coefficient_mu 9.605
_exptl_absorpt_correction_T_max 0.2797
_exptl_absorpt_correction_T_min 0.1598
_exptl_absorpt_correction_type integration
_exptl_absorpt_process_details 'Bruker XPREP (Bruker, 1999)'
_exptl_crystal_colour colourless
_exptl_crystal_density_diffrn 1.955
_exptl_crystal_density_method 'not measured'
_exptl_crystal_description cube
_exptl_crystal_F_000 2112
_exptl_crystal_size_max 0.24
_exptl_crystal_size_mid 0.22
_exptl_crystal_size_min 0.16
_refine_diff_density_max 1.872
_refine_diff_density_min -1.966
_refine_diff_density_rms 0.218
_refine_ls_extinction_method none
_refine_ls_goodness_of_fit_ref 1.153
_refine_ls_hydrogen_treatment constr
_refine_ls_matrix_type full
_refine_ls_number_parameters 362
_refine_ls_number_reflns 6980
_refine_ls_number_restraints 303
_refine_ls_restrained_S_all 1.13
_refine_ls_R_factor_all 0.0377
_refine_ls_R_factor_gt 0.032
_refine_ls_shift/su_max 0.003
_refine_ls_shift/su_mean 0
_refine_ls_structure_factor_coef Fsqd
_refine_ls_weighting_details 'calc w=1/[\s^2^(Fo^2^)+(0.0223P)^2^+17.2800P] where P=(Fo^2^+2Fc^2^)/3'
_refine_ls_weighting_scheme calc
_refine_ls_wR_factor_gt 0.0747
_refine_ls_wR_factor_ref 0.0767
_reflns_number_gt 6348
_reflns_number_total 6980
_reflns_threshold_expression >2sigma(I)
_cod_data_source_file b819455f.txt
_cod_data_source_block 10
_cod_depositor_comments
;
The following automatic conversions were performed:
'_symmetry_cell_setting' value 'Monoclinic' changed to 'monoclinic'
according to '/home/saulius/struct/CIF-dictionaries/cif_core.dic'
dictionary named 'cif_core.dic' version 2.4.1 from 2010-06-29.

Automatic conversion script
Id: cif_fix_enum 1527 2010-12-29 10:47:43Z saulius 
;
_cod_original_sg_symbol_H-M P2(1)/m
_cod_database_code 7200639

loop_
_symmetry_equiv_pos_as_xyz
'x, y, z'
'-x, y+1/2, -z'
'-x, -y, -z'
'x, -y-1/2, z'

loop_
_atom_site_label
_atom_site_type_symbol
_atom_site_fract_x
_atom_site_fract_y
_atom_site_fract_z
_atom_site_U_iso_or_equiv
_atom_site_adp_type
_atom_site_occupancy
_atom_site_symmetry_multiplicity
_atom_site_calc_flag
_atom_site_refinement_flags
_atom_site_disorder_assembly
_atom_site_disorder_group
C1 C 0.3327(7) 0.8798(3) 0.6904(6) 0.0204(15) Uani 1 1 d DU . .
H1 H 0.3712 0.8771 0.7681 0.025 Uiso 1 1 calc R . .
C2 C 0.4268(7) 0.8810(3) 0.5962(7) 0.0228(16) Uani 1 1 d DU . .
H2D H 0.478 0.853 0.6039 0.027 Uiso 1 1 calc R . .
H2E H 0.3895 0.88 0.5187 0.027 Uiso 1 1 calc R . .
C3 C 0.4992(6) 0.9256(3) 0.6073(7) 0.0253(16) Uani 1 1 d DU . .
H3D H 0.5556 0.9269 0.5422 0.03 Uiso 1 1 calc R . .
H3E H 0.5446 0.9241 0.6804 0.03 Uiso 1 1 calc R . .
C4 C 0.4269(7) 0.9709(3) 0.6071(7) 0.0248(16) Uani 1 1 d DU . .
H4D H 0.3893 0.975 0.5304 0.03 Uiso 1 1 calc R . .
H4E H 0.4785 0.9984 0.6211 0.03 Uiso 1 1 calc R . .
C5 C 0.3336(7) 0.9685(3) 0.7014(7) 0.0265(16) Uani 1 1 d DU . .
H5A H 0.2838 0.997 0.697 0.032 Uiso 1 1 calc R . .
H5B H 0.3718 0.9681 0.7786 0.032 Uiso 1 1 calc R . .
C6 C 0.2572(6) 0.9244(2) 0.6885(7) 0.0234(16) Uani 1 1 d DU . .
H6A H 0.1998 0.9232 0.7527 0.028 Uiso 1 1 calc R . .
H6B H 0.2135 0.926 0.6144 0.028 Uiso 1 1 calc R . .
C7 C 0.3154(6) 0.8786(3) 0.1829(6) 0.0181(15) Uani 1 1 d DU . .
H7 H 0.2339 0.8778 0.1515 0.022 Uiso 1 1 calc R . .
C8 C 0.3280(7) 0.9218(3) 0.2602(6) 0.0214(14) Uani 1 1 d DU . .
H8A H 0.4051 0.9211 0.2993 0.026 Uiso 1 1 calc R . .
H8B H 0.2667 0.9212 0.3209 0.026 Uiso 1 1 calc R . .
C9 C 0.3169(7) 0.9670(3) 0.1885(7) 0.0246(16) Uani 1 1 d DU . .
H9A H 0.2367 0.9693 0.1567 0.03 Uiso 1 1 calc R . .
H9B H 0.3304 0.9947 0.2391 0.03 Uiso 1 1 calc R . .
C10 C 0.4048(7) 0.9675(3) 0.0889(7) 0.0280(17) Uani 1 1 d DU . .
H10A H 0.3935 0.9965 0.042 0.034 Uiso 1 1 calc R . .
H10B H 0.4851 0.9681 0.1208 0.034 Uiso 1 1 calc R . .
C11 C 0.3895(8) 0.9245(3) 0.0128(6) 0.0273(16) Uani 1 1 d DU . .
H11A H 0.4491 0.9251 -0.0495 0.033 Uiso 1 1 calc R . .
H11B H 0.3116 0.9257 -0.0245 0.033 Uiso 1 1 calc R . .
C12 C 0.4009(7) 0.8786(3) 0.0809(6) 0.0246(16) Uani 1 1 d DU . .
H12A H 0.4818 0.8753 0.1102 0.03 Uiso 1 1 calc R . .
H12B H 0.384 0.8514 0.0294 0.03 Uiso 1 1 calc R . .
C13 C 0.8938(7) 0.8779(3) 0.6579(6) 0.0188(15) Uani 1 1 d DU . .
H13 H 0.9761 0.8746 0.63 0.023 Uiso 1 1 calc R . .
C14 C 0.8147(7) 0.8760(3) 0.5528(6) 0.0215(16) Uani 1 1 d DU . .
H14A H 0.7321 0.8757 0.5782 0.026 Uiso 1 1 calc R . .
H14B H 0.8299 0.8467 0.5087 0.026 Uiso 1 1 calc R . .
C15 C 0.8359(8) 0.9187(3) 0.4749(6) 0.0257(16) Uani 1 1 d DU . .
H15A H 0.7781 0.9187 0.411 0.031 Uiso 1 1 calc R . .
H15B H 0.9148 0.9163 0.4401 0.031 Uiso 1 1 calc R . .
C16 C 0.8263(7) 0.9653(3) 0.5423(7) 0.0256(17) Uani 1 1 d DU . .
H16A H 0.8456 0.9919 0.49 0.031 Uiso 1 1 calc R . .
H16B H 0.7448 0.9695 0.5691 0.031 Uiso 1 1 calc R . .
C17 C 0.9075(7) 0.9662(3) 0.6458(7) 0.0256(17) Uani 1 1 d DU . .
H17A H 0.8953 0.9957 0.6901 0.031 Uiso 1 1 calc R . .
H17B H 0.9896 0.9656 0.6187 0.031 Uiso 1 1 calc R . .
C18 C 0.8853(7) 0.9240(3) 0.7243(6) 0.0211(15) Uani 1 1 d DU . .
H18A H 0.9432 0.924 0.7882 0.025 Uiso 1 1 calc R . .
H18B H 0.8065 0.9268 0.7591 0.025 Uiso 1 1 calc R . .
C19 C 0.8217(7) 0.8753(3) 0.0887(7) 0.0203(15) Uani 1 1 d DU . .
H19 H 0.856 0.8714 0.0094 0.024 Uiso 1 1 calc R . .
C20 C 0.7515(6) 0.9210(3) 0.0902(7) 0.0215(15) Uani 1 1 d DU . .
H20A H 0.6903 0.9198 0.0295 0.026 Uiso 1 1 calc R . .
H20B H 0.7125 0.9246 0.1664 0.026 Uiso 1 1 calc R . .
C21 C 0.8308(8) 0.9629(3) 0.0687(7) 0.0283(17) Uani 1 1 d DU . .
H21A H 0.7847 0.9925 0.0736 0.034 Uiso 1 1 calc R . .
H21B H 0.8639 0.9608 -0.0104 0.034 Uiso 1 1 calc R . .
C22 C 0.9308(8) 0.9647(3) 0.1579(7) 0.0263(17) Uani 1 1 d DU . .
H22A H 0.9843 0.991 0.1383 0.032 Uiso 1 1 calc R . .
H22B H 0.8981 0.9708 0.236 0.032 Uiso 1 1 calc R . .
C23 C 0.9986(7) 0.9188(3) 0.1597(8) 0.0279(17) Uani 1 1 d DU . .
H23A H 1.0569 0.9201 0.2231 0.033 Uiso 1 1 calc R . .
H23B H 1.0417 0.9156 0.0856 0.033 Uiso 1 1 calc R . .
C24 C 0.9219(7) 0.8752(3) 0.1768(7) 0.0241(16) Uani 1 1 d DU . .
H24A H 0.8896 0.8751 0.2565 0.029 Uiso 1 1 calc R . .
H24B H 0.9695 0.8462 0.1667 0.029 Uiso 1 1 calc R . .
N1 N 0.2547(6) 0.8378(3) 0.6724(6) 0.0218(14) Uani 1 1 d U . .
H1A H 0.2984 0.811 0.6737 0.033 Uiso 1 1 calc R . .
H1B H 0.2181 0.8404 0.6026 0.033 Uiso 1 1 calc R . .
H1C H 0.2005 0.8367 0.73 0.033 Uiso 1 1 calc R . .
N2 N 0.3348(6) 0.8355(2) 0.2547(5) 0.0213(13) Uani 1 1 d U . .
H2A H 0.3277 0.8093 0.2093 0.032 Uiso 1 1 calc R . .
H2B H 0.2808 0.8344 0.3126 0.032 Uiso 1 1 calc R . .
H2C H 0.4078 0.8364 0.2861 0.032 Uiso 1 1 calc R . .
N3 N 0.8685(6) 0.8368(2) 0.7359(6) 0.0218(14) Uani 1 1 d U . .
H3A H 0.8746 0.8094 0.6948 0.033 Uiso 1 1 calc R . .
H3B H 0.7948 0.8395 0.7648 0.033 Uiso 1 1 calc R . .
H3C H 0.9207 0.8364 0.7955 0.033 Uiso 1 1 calc R . .
N4 N 0.7424(6) 0.8349(2) 0.1104(6) 0.0210(14) Uani 1 1 d U . .
H4A H 0.6832 0.8352 0.0575 0.032 Uiso 1 1 calc R . .
H4B H 0.7122 0.8372 0.1832 0.032 Uiso 1 1 calc R . .
H4C H 0.783 0.8074 0.1038 0.032 Uiso 1 1 calc R . .
Cl1 Cl -0.1438(2) 0.75 -0.0537(2) 0.0214(6) Uani 1 2 d S . .
Cl2 Cl 0.1578(3) 0.75 0.1678(2) 0.0254(6) Uani 1 2 d S . .
Cl3 Cl 0.3522(3) 0.75 -0.1723(3) 0.0281(7) Uani 1 2 d S . .
Cl4 Cl 0.6758(3) 0.75 -0.3567(2) 0.0292(7) Uani 1 2 d S . .
Cl5 Cl -0.1709(3) 0.75 0.3133(3) 0.0289(7) Uani 1 2 d S . .
Cl6 Cl -0.4625(3) 0.75 0.1440(2) 0.0249(6) Uani 1 2 d S . .
Cl7 Cl 0.0490(2) 0.75 -0.3338(2) 0.0200(6) Uani 1 2 d S . .
Cl8 Cl 0.3247(2) 0.75 0.4579(2) 0.0227(6) Uani 1 2 d S . .
Cl9 Cl 0.11691(18) 0.84974(7) 0.42953(17) 0.0253(4) Uani 1 1 d . . .
Cl10 Cl 0.09500(17) 0.84911(7) -0.09755(16) 0.0230(4) Uani 1 1 d . . .
Cl11 Cl 0.61660(18) 0.84977(7) -0.13969(17) 0.0217(4) Uani 1 1 d . . .
Cl12 Cl -0.40224(18) 0.84955(8) 0.34727(16) 0.0254(4) Uani 1 1 d . . .
Pb1 Pb 0.10429(3) 0.75 -0.07266(3) 0.01542(10) Uani 1 2 d S . .
Pb2 Pb -0.39596(4) 0.75 0.38357(3) 0.01834(10) Uani 1 2 d S . .
Pb3 Pb 0.08471(3) 0.75 0.41546(3) 0.01618(10) Uani 1 2 d S . .
Pb4 Pb 0.59143(4) 0.75 -0.13257(3) 0.01680(10) Uani 1 2 d S . .

loop_
_atom_site_aniso_label
_atom_site_aniso_U_11
_atom_site_aniso_U_22
_atom_site_aniso_U_33
_atom_site_aniso_U_23
_atom_site_aniso_U_13
_atom_site_aniso_U_12
C1 0.027(4) 0.017(3) 0.017(3) 0.003(3) 0.001(3) 0.000(3)
C2 0.023(3) 0.013(3) 0.032(4) 0.004(3) 0.008(3) 0.003(3)
C3 0.021(4) 0.019(4) 0.035(4) 0.005(3) 0.002(3) 0.000(3)
C4 0.028(4) 0.016(3) 0.031(4) 0.007(3) 0.005(3) 0.000(3)
C5 0.037(4) 0.020(4) 0.022(4) 0.001(3) 0.008(3) 0.001(3)
C6 0.016(3) 0.023(4) 0.031(4) 0.003(3) 0.007(3) 0.004(3)
C7 0.012(3) 0.022(3) 0.021(3) 0.003(3) -0.001(3) 0.000(3)
C8 0.018(3) 0.022(3) 0.024(3) 0.000(2) 0.005(3) 0.001(3)
C9 0.019(4) 0.020(4) 0.035(4) 0.000(3) 0.001(3) 0.000(3)
C10 0.023(4) 0.029(4) 0.032(4) 0.010(3) 0.000(3) 0.002(3)
C11 0.022(4) 0.036(4) 0.023(4) 0.006(3) 0.004(3) 0.004(4)
C12 0.025(4) 0.031(4) 0.018(3) 0.001(3) 0.002(3) 0.002(3)
C13 0.018(4) 0.021(3) 0.018(3) 0.000(2) 0.004(3) 0.004(3)
C14 0.017(4) 0.020(4) 0.027(4) -0.001(3) -0.004(3) 0.000(3)
C15 0.025(4) 0.029(4) 0.023(4) 0.002(3) -0.007(3) 0.000(3)
C16 0.020(4) 0.024(3) 0.033(4) 0.006(3) -0.004(3) -0.003(3)
C17 0.025(4) 0.022(4) 0.029(4) 0.002(3) -0.002(3) -0.004(3)
C18 0.021(4) 0.020(3) 0.023(3) -0.002(2) 0.002(3) -0.001(3)
C19 0.023(3) 0.018(3) 0.019(3) -0.006(3) -0.001(3) 0.001(3)
C20 0.019(3) 0.019(3) 0.026(4) -0.004(3) -0.002(3) 0.004(3)
C21 0.037(4) 0.018(4) 0.030(4) 0.001(3) -0.004(4) 0.002(3)
C22 0.026(4) 0.023(4) 0.030(4) -0.005(3) 0.001(3) -0.002(3)
C23 0.022(4) 0.029(4) 0.033(4) -0.010(3) 0.000(3) 0.003(3)
C24 0.020(4) 0.029(4) 0.023(4) -0.002(3) -0.002(3) 0.006(3)
N1 0.019(3) 0.023(3) 0.024(3) 0.001(3) 0.005(3) -0.004(3)
N2 0.017(3) 0.022(3) 0.025(3) 0.002(2) -0.001(3) 0.001(3)
N3 0.023(3) 0.017(3) 0.025(3) 0.000(2) 0.000(3) 0.006(3)
N4 0.023(3) 0.017(3) 0.023(4) -0.002(3) 0.002(3) 0.003(2)
Cl1 0.0186(13) 0.0231(15) 0.0226(13) 0 0.0021(11) 0
Cl2 0.0271(15) 0.0323(18) 0.0168(12) 0 -0.0033(11) 0
Cl3 0.0175(14) 0.0287(17) 0.0382(16) 0 -0.0072(12) 0
Cl4 0.0383(17) 0.0292(18) 0.0202(13) 0 -0.0009(13) 0
Cl5 0.0164(13) 0.0350(18) 0.0352(16) 0 0.0000(12) 0
Cl6 0.0285(15) 0.0206(15) 0.0255(14) 0 -0.0028(12) 0
Cl7 0.0207(13) 0.0198(14) 0.0195(13) 0 0.0025(10) 0
Cl8 0.0164(13) 0.0296(16) 0.0221(13) 0 -0.0014(12) 0
Cl9 0.0252(9) 0.0264(11) 0.0244(9) 0.0022(8) 0.0046(9) 0.0026(8)
Cl10 0.0252(10) 0.0183(10) 0.0255(9) -0.0012(7) 0.0038(9) -0.0001(8)
Cl11 0.0234(9) 0.0176(10) 0.0243(9) -0.0019(7) 0.0009(9) 0.0013(8)
Cl12 0.0211(10) 0.0332(12) 0.0220(9) -0.0037(8) 0.0006(8) 0.0006(9)
Pb1 0.0139(2) 0.0174(2) 0.01494(19) 0 -0.00025(17) 0
Pb2 0.0159(2) 0.0216(2) 0.0176(2) 0 -0.00117(18) 0
Pb3 0.0138(2) 0.0200(2) 0.01474(19) 0 0.00040(17) 0
Pb4 0.0142(2) 0.0184(2) 0.0178(2) 0 -0.00149(17) 0

loop_
_atom_type_symbol
_atom_type_description
_atom_type_scat_dispersion_real
_atom_type_scat_dispersion_imag
_atom_type_scat_source
C C 0.0033 0.0016 'International Tables Vol C Tables 4.2.6.8 and 6.1.1.4'
H H 0 0 'International Tables Vol C Tables 4.2.6.8 and 6.1.1.4'
N N 0.0061 0.0033 'International Tables Vol C Tables 4.2.6.8 and 6.1.1.4'
Cl Cl 0.1484 0.1585 'International Tables Vol C Tables 4.2.6.8 and 6.1.1.4'
Pb Pb -3.3944 10.1111 'International Tables Vol C Tables 4.2.6.8 and 6.1.1.4'

loop_
_exptl_crystal_face_index_h
_exptl_crystal_face_index_k
_exptl_crystal_face_index_l
_exptl_crystal_face_perp_dist
0 -1 0 0.08
0 1 0 0.08
-4 -1 -5 0.11
3 1 3 0.11
1 0 -1 0.12
-3 -2 3 0.12

loop_
_geom_angle_atom_site_label_1
_geom_angle_atom_site_label_2
_geom_angle_atom_site_label_3
_geom_angle
_geom_angle_site_symmetry_1
_geom_angle_site_symmetry_3
_geom_angle_publ_flag
N1 C1 C6 108.4(6) . . ?
N1 C1 C2 109.8(6) . . ?
C6 C1 C2 111.7(6) . . ?
N1 C1 H1 109 . . ?
C6 C1 H1 109 . . ?
C2 C1 H1 109 . . ?
C3 C2 C1 110.1(6) . . ?
C3 C2 H2D 109.6 . . ?
C1 C2 H2D 109.6 . . ?
C3 C2 H2E 109.6 . . ?
C1 C2 H2E 109.6 . . ?
H2D C2 H2E 108.1 . . ?
C2 C3 C4 113.7(6) . . ?
C2 C3 H3D 108.8 . . ?
C4 C3 H3D 108.8 . . ?
C2 C3 H3E 108.8 . . ?
C4 C3 H3E 108.8 . . ?
H3D C3 H3E 107.7 . . ?
C3 C4 C5 110.0(6) . . ?
C3 C4 H4D 109.7 . . ?
C5 C4 H4D 109.7 . . ?
C3 C4 H4E 109.7 . . ?
C5 C4 H4E 109.7 . . ?
H4D C4 H4E 108.2 . . ?
C4 C5 C6 111.5(6) . . ?
C4 C5 H5A 109.3 . . ?
C6 C5 H5A 109.3 . . ?
C4 C5 H5B 109.3 . . ?
C6 C5 H5B 109.3 . . ?
H5A C5 H5B 108 . . ?
C1 C6 C5 110.4(6) . . ?
C1 C6 H6A 109.6 . . ?
C5 C6 H6A 109.6 . . ?
C1 C6 H6B 109.6 . . ?
C5 C6 H6B 109.6 . . ?
H6A C6 H6B 108.1 . . ?
N2 C7 C8 108.5(6) . . ?
N2 C7 C12 109.3(6) . . ?
C8 C7 C12 113.0(6) . . ?
N2 C7 H7 108.6 . . ?
C8 C7 H7 108.6 . . ?
C12 C7 H7 108.6 . . ?
C7 C8 C9 110.3(6) . . ?
C7 C8 H8A 109.6 . . ?
C9 C8 H8A 109.6 . . ?
C7 C8 H8B 109.6 . . ?
C9 C8 H8B 109.6 . . ?
H8A C8 H8B 108.1 . . ?
C10 C9 C8 111.2(7) . . ?
C10 C9 H9A 109.4 . . ?
C8 C9 H9A 109.4 . . ?
C10 C9 H9B 109.4 . . ?
C8 C9 H9B 109.4 . . ?
H9A C9 H9B 108 . . ?
C11 C10 C9 110.6(7) . . ?
C11 C10 H10A 109.5 . . ?
C9 C10 H10A 109.5 . . ?
C11 C10 H10B 109.5 . . ?
C9 C10 H10B 109.5 . . ?
H10A C10 H10B 108.1 . . ?
C10 C11 C12 112.2(6) . . ?
C10 C11 H11A 109.2 . . ?
C12 C11 H11A 109.2 . . ?
C10 C11 H11B 109.2 . . ?
C12 C11 H11B 109.2 . . ?
H11A C11 H11B 107.9 . . ?
C11 C12 C7 109.9(6) . . ?
C11 C12 H12A 109.7 . . ?
C7 C12 H12A 109.7 . . ?
C11 C12 H12B 109.7 . . ?
C7 C12 H12B 109.7 . . ?
H12A C12 H12B 108.2 . . ?
N3 C13 C14 109.7(6) . . ?
N3 C13 C18 110.7(6) . . ?
C14 C13 C18 113.3(6) . . ?
N3 C13 H13 107.6 . . ?
C14 C13 H13 107.6 . . ?
C18 C13 H13 107.6 . . ?
C13 C14 C15 110.4(6) . . ?
C13 C14 H14A 109.6 . . ?
C15 C14 H14A 109.6 . . ?
C13 C14 H14B 109.6 . . ?
C15 C14 H14B 109.6 . . ?
H14A C14 H14B 108.1 . . ?
C14 C15 C16 111.8(6) . . ?
C14 C15 H15A 109.3 . . ?
C16 C15 H15A 109.3 . . ?
C14 C15 H15B 109.3 . . ?
C16 C15 H15B 109.3 . . ?
H15A C15 H15B 107.9 . . ?
C17 C16 C15 111.7(6) . . ?
C17 C16 H16A 109.3 . . ?
C15 C16 H16A 109.3 . . ?
C17 C16 H16B 109.3 . . ?
C15 C16 H16B 109.3 . . ?
H16A C16 H16B 107.9 . . ?
C16 C17 C18 110.7(6) . . ?
C16 C17 H17A 109.5 . . ?
C18 C17 H17A 109.5 . . ?
C16 C17 H17B 109.5 . . ?
C18 C17 H17B 109.5 . . ?
H17A C17 H17B 108.1 . . ?
C13 C18 C17 111.4(6) . . ?
C13 C18 H18A 109.3 . . ?
C17 C18 H18A 109.3 . . ?
C13 C18 H18B 109.3 . . ?
C17 C18 H18B 109.3 . . ?
H18A C18 H18B 108 . . ?
N4 C19 C20 109.3(6) . . ?
N4 C19 C24 110.2(6) . . ?
C20 C19 C24 112.9(6) . . ?
N4 C19 H19 108.1 . . ?
C20 C19 H19 108.1 . . ?
C24 C19 H19 108.1 . . ?
C21 C20 C19 110.3(6) . . ?
C21 C20 H20A 109.6 . . ?
C19 C20 H20A 109.6 . . ?
C21 C20 H20B 109.6 . . ?
C19 C20 H20B 109.6 . . ?
H20A C20 H20B 108.1 . . ?
C20 C21 C22 111.2(6) . . ?
C20 C21 H21A 109.4 . . ?
C22 C21 H21A 109.4 . . ?
C20 C21 H21B 109.4 . . ?
C22 C21 H21B 109.4 . . ?
H21A C21 H21B 108 . . ?
C23 C22 C21 111.3(6) . . ?
C23 C22 H22A 109.4 . . ?
C21 C22 H22A 109.4 . . ?
C23 C22 H22B 109.4 . . ?
C21 C22 H22B 109.4 . . ?
H22A C22 H22B 108 . . ?
C22 C23 C24 113.6(7) . . ?
C22 C23 H23A 108.8 . . ?
C24 C23 H23A 108.8 . . ?
C22 C23 H23B 108.8 . . ?
C24 C23 H23B 108.8 . . ?
H23A C23 H23B 107.7 . . ?
C23 C24 C19 110.0(6) . . ?
C23 C24 H24A 109.7 . . ?
C19 C24 H24A 109.7 . . ?
C23 C24 H24B 109.7 . . ?
C19 C24 H24B 109.7 . . ?
H24A C24 H24B 108.2 . . ?
C1 N1 H1A 109.5 . . ?
C1 N1 H1B 109.5 . . ?
H1A N1 H1B 109.5 . . ?
C1 N1 H1C 109.5 . . ?
H1A N1 H1C 109.5 . . ?
H1B N1 H1C 109.5 . . ?
C7 N2 H2A 109.5 . . ?
C7 N2 H2B 109.5 . . ?
H2A N2 H2B 109.5 . . ?
C7 N2 H2C 109.5 . . ?
H2A N2 H2C 109.5 . . ?
H2B N2 H2C 109.5 . . ?
C13 N3 H3A 109.5 . . ?
C13 N3 H3B 109.5 . . ?
H3A N3 H3B 109.5 . . ?
C13 N3 H3C 109.5 . . ?
H3A N3 H3C 109.5 . . ?
H3B N3 H3C 109.5 . . ?
C19 N4 H4A 109.5 . . ?
C19 N4 H4B 109.5 . . ?
H4A N4 H4B 109.5 . . ?
C19 N4 H4C 109.5 . . ?
H4A N4 H4C 109.5 . . ?
H4B N4 H4C 109.5 . . ?
Pb1 Cl1 Pb4 158.90(10) . 1_455 ?
Pb1 Cl2 Pb3 151.19(12) . . ?
Pb4 Cl3 Pb1 148.50(12) . . ?
Pb4 Cl4 Pb2 144.16(13) . 1_654 ?
Pb2 Cl5 Pb3 140.64(11) . . ?
Pb2 Cl6 Pb4 153.63(11) . 1_455 ?
Pb3 Cl7 Pb1 160.06(10) 1_554 . ?
Pb3 Cl8 Pb2 154.91(10) . 1_655 ?
Cl10 Pb1 Cl10 167.56(8) . 4_575 ?
Cl10 Pb1 Cl2 96.16(4) . . ?
Cl10 Pb1 Cl2 96.16(4) 4_575 . ?
Cl10 Pb1 Cl1 88.30(4) . . ?
Cl10 Pb1 Cl1 88.30(4) 4_575 . ?
Cl2 Pb1 Cl1 98.04(9) . . ?
Cl10 Pb1 Cl3 89.82(4) . . ?
Cl10 Pb1 Cl3 89.82(4) 4_575 . ?
Cl2 Pb1 Cl3 99.57(8) . . ?
Cl1 Pb1 Cl3 162.39(8) . . ?
Cl10 Pb1 Cl7 83.85(4) . . ?
Cl10 Pb1 Cl7 83.85(4) 4_575 . ?
Cl2 Pb1 Cl7 179.41(9) . . ?
Cl1 Pb1 Cl7 82.55(7) . . ?
Cl3 Pb1 Cl7 79.84(8) . . ?
Cl5 Pb2 Cl12 88.85(4) . . ?
Cl5 Pb2 Cl12 88.85(4) . 4_575 ?
Cl12 Pb2 Cl12 162.87(8) . 4_575 ?
Cl5 Pb2 Cl6 87.94(9) . . ?
Cl12 Pb2 Cl6 81.48(4) . . ?
Cl12 Pb2 Cl6 81.48(4) 4_575 . ?
Cl5 Pb2 Cl4 92.13(9) . 1_456 ?
Cl12 Pb2 Cl4 98.52(4) . 1_456 ?
Cl12 Pb2 Cl4 98.52(4) 4_575 1_456 ?
Cl6 Pb2 Cl4 179.93(10) . 1_456 ?
Cl5 Pb2 Cl8 177.55(8) . 1_455 ?
Cl12 Pb2 Cl8 90.78(4) . 1_455 ?
Cl12 Pb2 Cl8 90.78(4) 4_575 1_455 ?
Cl6 Pb2 Cl8 89.61(8) . 1_455 ?
Cl4 Pb2 Cl8 90.33(8) 1_456 1_455 ?
Cl8 Pb3 Cl9 82.12(4) . 4_575 ?
Cl8 Pb3 Cl9 82.12(4) . . ?
Cl9 Pb3 Cl9 163.77(8) 4_575 . ?
Cl8 Pb3 Cl7 87.99(8) . 1_556 ?
Cl9 Pb3 Cl7 87.82(4) 4_575 1_556 ?
Cl9 Pb3 Cl7 87.82(4) . 1_556 ?
Cl8 Pb3 Cl2 83.72(8) . . ?
Cl9 Pb3 Cl2 91.04(4) 4_575 . ?
Cl9 Pb3 Cl2 91.04(4) . . ?
Cl7 Pb3 Cl2 171.72(8) 1_556 . ?
Cl8 Pb3 Cl5 168.18(8) . . ?
Cl9 Pb3 Cl5 98.11(4) 4_575 . ?
Cl9 Pb3 Cl5 98.11(4) . . ?
Cl7 Pb3 Cl5 103.83(8) 1_556 . ?
Cl2 Pb3 Cl5 84.45(8) . . ?
Cl4 Pb4 Cl3 101.04(9) . . ?
Cl4 Pb4 Cl11 86.41(4) . . ?
Cl3 Pb4 Cl11 95.47(4) . . ?
Cl4 Pb4 Cl11 86.41(4) . 4_575 ?
Cl3 Pb4 Cl11 95.47(4) . 4_575 ?
Cl11 Pb4 Cl11 167.89(9) . 4_575 ?
Cl4 Pb4 Cl1 86.17(9) . 1_655 ?
Cl3 Pb4 Cl1 172.79(8) . 1_655 ?
Cl11 Pb4 Cl1 84.90(4) . 1_655 ?
Cl11 Pb4 Cl1 84.90(4) 4_575 1_655 ?
Cl4 Pb4 Cl6 170.46(9) . 1_655 ?
Cl3 Pb4 Cl6 88.50(8) . 1_655 ?
Cl11 Pb4 Cl6 92.73(4) . 1_655 ?
Cl11 Pb4 Cl6 92.73(4) 4_575 1_655 ?
Cl1 Pb4 Cl6 84.29(7) 1_655 1_655 ?

loop_
_geom_bond_atom_site_label_1
_geom_bond_atom_site_label_2
_geom_bond_distance
_geom_bond_site_symmetry_2
_geom_bond_publ_flag
C1 N1 1.500(10) . ?
C1 C6 1.529(7) . ?
C1 C2 1.530(9) . ?
C1 H1 1 . ?
C2 C3 1.516(9) . ?
C2 H2D 0.99 . ?
C2 H2E 0.99 . ?
C3 C4 1.525(9) . ?
C3 H3D 0.99 . ?
C3 H3E 0.99 . ?
C4 C5 1.526(7) . ?
C4 H4D 0.99 . ?
C4 H4E 0.99 . ?
C5 C6 1.532(7) . ?
C5 H5A 0.99 . ?
C5 H5B 0.99 . ?
C6 H6A 0.99 . ?
C6 H6B 0.99 . ?
C7 N2 1.492(10) . ?
C7 C8 1.519(9) . ?
C7 C12 1.529(9) . ?
C7 H7 1 . ?
C8 C9 1.529(9) . ?
C8 H8A 0.99 . ?
C8 H8B 0.99 . ?
C9 C10 1.526(10) . ?
C9 H9A 0.99 . ?
C9 H9B 0.99 . ?
C10 C11 1.512(10) . ?
C10 H10A 0.99 . ?
C10 H10B 0.99 . ?
C11 C12 1.523(9) . ?
C11 H11A 0.99 . ?
C11 H11B 0.99 . ?
C12 H12A 0.99 . ?
C12 H12B 0.99 . ?
C13 N3 1.500(10) . ?
C13 C14 1.512(9) . ?
C13 C18 1.516(9) . ?
C13 H13 1 . ?
C14 C15 1.525(9) . ?
C14 H14A 0.99 . ?
C14 H14B 0.99 . ?
C15 C16 1.533(10) . ?
C15 H15A 0.99 . ?
C15 H15B 0.99 . ?
C16 C17 1.513(9) . ?
C16 H16A 0.99 . ?
C16 H16B 0.99 . ?
C17 C18 1.519(9) . ?
C17 H17A 0.99 . ?
C17 H17B 0.99 . ?
C18 H18A 0.99 . ?
C18 H18B 0.99 . ?
C19 N4 1.482(10) . ?
C19 C20 1.524(9) . ?
C19 C24 1.531(9) . ?
C19 H19 1 . ?
C20 C21 1.515(10) . ?
C20 H20A 0.99 . ?
C20 H20B 0.99 . ?
C21 C22 1.538(9) . ?
C21 H21A 0.99 . ?
C21 H21B 0.99 . ?
C22 C23 1.513(10) . ?
C22 H22A 0.99 . ?
C22 H22B 0.99 . ?
C23 C24 1.529(10) . ?
C23 H23A 0.99 . ?
C23 H23B 0.99 . ?
C24 H24A 0.99 . ?
C24 H24B 0.99 . ?
N1 H1A 0.91 . ?
N1 H1B 0.91 . ?
N1 H1C 0.91 . ?
N2 H2A 0.91 . ?
N2 H2B 0.91 . ?
N2 H2C 0.91 . ?
N3 H3A 0.91 . ?
N3 H3B 0.91 . ?
N3 H3C 0.91 . ?
N4 H4A 0.91 . ?
N4 H4B 0.91 . ?
N4 H4C 0.91 . ?
Cl1 Pb1 2.848(3) . ?
Cl1 Pb4 3.163(3) 1_455 ?
Cl2 Pb1 2.836(3) . ?
Cl2 Pb3 2.974(3) . ?
Cl3 Pb4 2.776(3) . ?
Cl3 Pb1 3.061(3) . ?
Cl4 Pb4 2.758(3) . ?
Cl4 Pb2 3.102(3) 1_654 ?
Cl5 Pb2 2.700(3) . ?
Cl5 Pb3 3.153(3) . ?
Cl6 Pb2 2.863(3) . ?
Cl6 Pb4 3.246(3) 1_455 ?
Cl7 Pb3 2.917(3) 1_554 ?
Cl7 Pb1 3.074(3) . ?
Cl8 Pb3 2.789(3) . ?
Cl8 Pb2 3.310(3) 1_655 ?
Cl9 Pb3 2.852(2) . ?
Cl10 Pb1 2.822(2) . ?
Cl11 Pb4 2.840(2) . ?
Cl12 Pb2 2.850(2) . ?
Pb1 Cl10 2.822(2) 4_575 ?
Pb2 Cl12 2.850(2) 4_575 ?
Pb2 Cl4 3.102(3) 1_456 ?
Pb2 Cl8 3.310(3) 1_455 ?
Pb3 Cl9 2.852(2) 4_575 ?
Pb3 Cl7 2.917(3) 1_556 ?
Pb4 Cl11 2.840(2) 4_575 ?
Pb4 Cl1 3.163(3) 1_655 ?
Pb4 Cl6 3.246(3) 1_655 ?

loop_
_geom_hbond_atom_site_label_D
_geom_hbond_atom_site_label_H
_geom_hbond_atom_site_label_A
_geom_hbond_distance_DH
_geom_hbond_distance_HA
_geom_hbond_distance_DA
_geom_hbond_angle_DHA
_geom_hbond_site_symmetry_A
N1 H1A Cl3 0.91 2.55 3.259(7) 135.1 1_556
N1 H1B Cl9 0.91 2.32 3.229(7) 176.7 .
N1 H1C Cl10 0.91 2.35 3.236(7) 164.1 1_556
N2 H2A Cl2 0.91 2.61 3.311(7) 134 .
N2 H2B Cl9 0.91 2.35 3.231(7) 163 .
N2 H2C Cl12 0.91 2.32 3.217(7) 170.7 1_655
N3 H3A Cl7 0.91 2.63 3.309(7) 131.9 1_656
N3 H3B Cl11 0.91 2.34 3.241(7) 172.8 1_556
N3 H3C Cl10 0.91 2.37 3.243(7) 160.4 1_656
N4 H4A Cl11 0.91 2.43 3.247(7) 149.3 .
N4 H4B Cl12 0.91 2.33 3.219(7) 167 1_655
N4 H4C Cl1 0.91 2.57 3.323(7) 139.9 1_655

loop_
_geom_torsion_atom_site_label_1
_geom_torsion_atom_site_label_2
_geom_torsion_atom_site_label_3
_geom_torsion_atom_site_label_4
_geom_torsion
_geom_torsion_site_symmetry_1
_geom_torsion_site_symmetry_2
_geom_torsion_site_symmetry_3
_geom_torsion_site_symmetry_4
_geom_torsion_publ_flag
N1 C1 C2 C3 175.0(6) . . . . ?
C6 C1 C2 C3 54.7(8) . . . . ?
C1 C2 C3 C4 -54.4(9) . . . . ?
C2 C3 C4 C5 54.7(9) . . . . ?
C3 C4 C5 C6 -55.1(9) . . . . ?
N1 C1 C6 C5 -177.6(6) . . . . ?
C2 C1 C6 C5 -56.6(9) . . . . ?
C4 C5 C6 C1 56.9(9) . . . . ?
N2 C7 C8 C9 176.2(6) . . . . ?
C12 C7 C8 C9 54.7(8) . . . . ?
C7 C8 C9 C10 -55.4(9) . . . . ?
C8 C9 C10 C11 56.8(8) . . . . ?
C9 C10 C11 C12 -56.9(9) . . . . ?
C10 C11 C12 C7 54.8(9) . . . . ?
N2 C7 C12 C11 -175.0(6) . . . . ?
C8 C7 C12 C11 -54.0(8) . . . . ?
N3 C13 C14 C15 177.7(6) . . . . ?
C18 C13 C14 C15 53.5(10) . . . . ?
C13 C14 C15 C16 -53.2(9) . . . . ?
C14 C15 C16 C17 55.4(9) . . . . ?
C15 C16 C17 C18 -55.5(9) . . . . ?
N3 C13 C18 C17 -178.5(6) . . . . ?
C14 C13 C18 C17 -54.8(9) . . . . ?
C16 C17 C18 C13 54.8(9) . . . . ?
N4 C19 C20 C21 179.7(6) . . . . ?
C24 C19 C20 C21 56.8(9) . . . . ?
C19 C20 C21 C22 -56.5(9) . . . . ?
C20 C21 C22 C23 55.0(10) . . . . ?
C21 C22 C23 C24 -53.1(10) . . . . ?
C22 C23 C24 C19 51.8(9) . . . . ?
N4 C19 C24 C23 -176.0(7) . . . . ?
C20 C19 C24 C23 -53.5(9) . . . . ?
Pb3 Cl2 Pb1 Cl10 89.14(4) . . . . ?
Pb3 Cl2 Pb1 Cl10 -89.14(4) . . . 4_575 ?
Pb3 Cl2 Pb1 Cl1 0.000(2) . . . . ?
Pb3 Cl2 Pb1 Cl3 180.000(2) . . . . ?
Pb4 Cl1 Pb1 Cl10 84.02(4) 1_455 . . . ?
Pb4 Cl1 Pb1 Cl10 -84.02(4) 1_455 . . 4_575 ?
Pb4 Cl1 Pb1 Cl2 180 1_455 . . . ?
Pb4 Cl1 Pb1 Cl3 0 1_455 . . . ?
Pb4 Cl1 Pb1 Cl7 0 1_455 . . . ?
Pb4 Cl3 Pb1 Cl10 96.22(4) . . . . ?
Pb4 Cl3 Pb1 Cl10 -96.22(4) . . . 4_575 ?
Pb4 Cl3 Pb1 Cl2 0 . . . . ?
Pb4 Cl3 Pb1 Cl1 180 . . . . ?
Pb4 Cl3 Pb1 Cl7 180 . . . . ?
Pb3 Cl7 Pb1 Cl10 90.92(4) 1_554 . . . ?
Pb3 Cl7 Pb1 Cl10 -90.92(4) 1_554 . . 4_575 ?
Pb3 Cl7 Pb1 Cl1 180 1_554 . . . ?
Pb3 Cl7 Pb1 Cl3 0 1_554 . . . ?
Pb3 Cl5 Pb2 Cl12 98.49(4) . . . . ?
Pb3 Cl5 Pb2 Cl12 -98.49(4) . . . 4_575 ?
Pb3 Cl5 Pb2 Cl6 180 . . . . ?
Pb3 Cl5 Pb2 Cl4 0 . . . 1_456 ?
Pb4 Cl6 Pb2 Cl5 0.000(2) 1_455 . . . ?
Pb4 Cl6 Pb2 Cl12 89.15(4) 1_455 . . . ?
Pb4 Cl6 Pb2 Cl12 -89.15(4) 1_455 . . 4_575 ?
Pb4 Cl6 Pb2 Cl8 180.000(2) 1_455 . . 1_455 ?
Pb2 Cl8 Pb3 Cl9 91.93(4) 1_655 . . 4_575 ?
Pb2 Cl8 Pb3 Cl9 -91.93(4) 1_655 . . . ?
Pb2 Cl8 Pb3 Cl7 180 1_655 . . 1_556 ?
Pb2 Cl8 Pb3 Cl2 0 1_655 . . . ?
Pb2 Cl8 Pb3 Cl5 0 1_655 . . . ?
Pb1 Cl2 Pb3 Cl8 180.000(2) . . . . ?
Pb1 Cl2 Pb3 Cl9 98.05(4) . . . 4_575 ?
Pb1 Cl2 Pb3 Cl9 -98.05(4) . . . . ?
Pb1 Cl2 Pb3 Cl5 0.000(2) . . . . ?
Pb2 Cl5 Pb3 Cl8 180 . . . . ?
Pb2 Cl5 Pb3 Cl9 89.74(4) . . . 4_575 ?
Pb2 Cl5 Pb3 Cl9 -89.74(4) . . . . ?
Pb2 Cl5 Pb3 Cl7 0 . . . 1_556 ?
Pb2 Cl5 Pb3 Cl2 180 . . . . ?
Pb2 Cl4 Pb4 Cl3 0 1_654 . . . ?
Pb2 Cl4 Pb4 Cl11 -94.88(4) 1_654 . . . ?
Pb2 Cl4 Pb4 Cl11 94.88(4) 1_654 . . 4_575 ?
Pb2 Cl4 Pb4 Cl1 180 1_654 . . 1_655 ?
Pb1 Cl3 Pb4 Cl4 180 . . . . ?
Pb1 Cl3 Pb4 Cl11 -92.60(4) . . . . ?
Pb1 Cl3 Pb4 Cl11 92.60(4) . . . 4_575 ?
Pb1 Cl3 Pb4 Cl6 0 . . . 1_655 ?
